data_7121035
loop_
_publ_author_name
'Xu, Jiancong'
'Liu, Yang'
'Zhang, Jinling'
'Xu, Xiaohua'
'Jin, Zhong'

_publ_section_title
;
 Palladium-catalyzed enantioselective C(sp<sup>2</sup>)-H arylation of
 ferrocenyl ketones enabled by a chiral transient directing group.
;
_journal_issue 6
_journal_name_full 'Chemical communications (Cambridge, England)'
_journal_page_first 689
_journal_page_last 692
_journal_paper_doi 10.1039/c7cc09273c
_journal_volume 54
_journal_year 2018
_chemical_formula_moiety 'C32 H28 Fe N O3 P Pd, 3(C H Cl3)'
_chemical_formula_sum 'C35 H31 Cl9 Fe N O3 P Pd'
_chemical_formula_weight 1025.88
_space_group_crystal_system triclinic
_space_group_IT_number 2
_space_group_name_Hall '-P 1'
_space_group_name_H-M_alt 'P -1'
_symmetry_space_group_name_Hall '-P 1'
_symmetry_space_group_name_H-M 'P -1'
_atom_sites_solution_hydrogens geom
_atom_sites_solution_primary direct
_audit_creation_date 2017-11-15
_audit_creation_method
;
Olex2 1.2
(compiled 2017.08.10 svn.r3458 for OlexSys, GUI svn.r5381)
;
_audit_update_record
;
2017-11-21 deposited with the CCDC.
2017-12-21 downloaded from the CCDC.
;
_cell_angle_alpha 98.08(3)
_cell_angle_beta 104.26(3)
_cell_angle_gamma 105.36(3)
_cell_formula_units_Z 2
_cell_length_a 11.649(2)
_cell_length_b 12.431(3)
_cell_length_c 15.066(3)
_cell_measurement_reflns_used 6071
_cell_measurement_temperature 113(2)
_cell_measurement_theta_max 27.9
_cell_measurement_theta_min 1.9
_cell_volume 1988.9(9)
_computing_cell_refinement 'CrystaClear(Rigaku, 2008)'
_computing_data_collection 'CrystaClear(Rigaku, 2008)'
_computing_data_reduction 'CrystaClear(Rigaku, 2008)'
_computing_molecular_graphics 'Olex2 (Dolomanov et al., 2009)'
_computing_publication_material 'Olex2 (Dolomanov et al., 2009)'
_computing_structure_refinement 'ShelXL (Sheldrick, 2015)'
_computing_structure_solution 'ShelXS (Sheldrick, 2008)'
_diffrn_ambient_temperature 113.15
_diffrn_measured_fraction_theta_full 0.998
_diffrn_measured_fraction_theta_max 0.993
_diffrn_measurement_device_type 'Rigaku Saturn 70 CCD'
_diffrn_measurement_method '\w scans'
_diffrn_radiation_monochromator confocal
_diffrn_radiation_type MoK\a
_diffrn_radiation_wavelength 0.71073
_diffrn_reflns_av_R_equivalents 0.0318
_diffrn_reflns_av_unetI/netI 0.0393
_diffrn_reflns_Laue_measured_fraction_full 0.998
_diffrn_reflns_Laue_measured_fraction_max 0.993
_diffrn_reflns_limit_h_max 15
_diffrn_reflns_limit_h_min -15
_diffrn_reflns_limit_k_max 16
_diffrn_reflns_limit_k_min -16
_diffrn_reflns_limit_l_max 19
_diffrn_reflns_limit_l_min -19
_diffrn_reflns_number 23895
_diffrn_reflns_point_group_measured_fraction_full 0.998
_diffrn_reflns_point_group_measured_fraction_max 0.993
_diffrn_reflns_theta_full 25.242
_diffrn_reflns_theta_max 27.873
_diffrn_reflns_theta_min 1.430
_diffrn_source 'rotating anode'
_exptl_absorpt_coefficient_mu 1.498
_exptl_absorpt_correction_T_max 0.7967
_exptl_absorpt_correction_T_min 0.7354
_exptl_absorpt_correction_type multi-scan
_exptl_absorpt_process_details 'CrystaClear(Rigaku, 2008)'
_exptl_crystal_colour red
_exptl_crystal_colour_primary red
_exptl_crystal_density_diffrn 1.713
_exptl_crystal_density_method 'not measured'
_exptl_crystal_description block
_exptl_crystal_F_000 1024
_exptl_crystal_size_max 0.22
_exptl_crystal_size_mid 0.18
_exptl_crystal_size_min 0.16
_refine_diff_density_max 1.189
_refine_diff_density_min -0.781
_refine_diff_density_rms 0.219
_refine_ls_extinction_coef 0.0175(9)
_refine_ls_extinction_expression Fc^*^=kFc[1+0.001xFc^2^\l^3^/sin(2\q)]^-1/4^
_refine_ls_extinction_method 'SHELXL-2014/8 (Sheldrick 2014'
_refine_ls_goodness_of_fit_ref 1.114
_refine_ls_hydrogen_treatment constr
_refine_ls_matrix_type full
_refine_ls_number_parameters 475
_refine_ls_number_reflns 9425
_refine_ls_number_restraints 39
_refine_ls_restrained_S_all 1.124
_refine_ls_R_factor_all 0.0550
_refine_ls_R_factor_gt 0.0450
_refine_ls_shift/su_max 0.000
_refine_ls_shift/su_mean 0.000
_refine_ls_structure_factor_coef Fsqd
_refine_ls_weighting_details 'w=1/[\s^2^(Fo^2^)+(0.0795P)^2^+1.4559P] where P=(Fo^2^+2Fc^2^)/3'
_refine_ls_weighting_scheme calc
_refine_ls_wR_factor_gt 0.1188
_refine_ls_wR_factor_ref 0.1373
_reflns_Friedel_coverage 0.000
_reflns_number_gt 8046
_reflns_number_total 9425
_reflns_threshold_expression 'I > 2\s(I)'
_cod_data_source_file c7cc09273c2.cif
_cod_data_source_block shelxl
_cod_depositor_comments 'Adding full bibliography for 7121034--7121035.cif.'
_cod_original_cell_volume 1988.8(8)
_cod_database_code 7121035
_shelx_shelxl_version_number 2014/8
_shelx_space_group_comment
;
The symmetry employed for this shelxl refinement is uniquely defined
by the following loop, which should always be used as a source of
symmetry information in preference to the above space-group names.
They are only intended as comments.
;
_shelx_estimated_absorpt_t_max 0.795
_shelx_estimated_absorpt_t_min 0.734
_olex2_refinement_description
;
1. Fixed Uiso
 At 1.2 times of:
  All C(H) groups, All C(H,H) groups
 At 1.5 times of:
  All C(H,H,H) groups
2. Restrained distances
 Cl7-C35 = Cl8-C35 = Cl9-C35
 1.72 with sigma of 0.01
 Cl7A-C35A = Cl8A-C35A = Cl9A-C35A
 1.72 with sigma of 0.01
 Cl7-Cl8 \\sim Cl7-Cl9 \\sim Cl8-Cl9 \\sim Cl7A-Cl8A \\sim Cl7A-Cl9A \\sim
Cl8A-Cl9A
 with sigma of 0.01
3. Uiso/Uaniso restraints and constraints
Uanis(Cl7) \\sim Ueq, Uanis(Cl8) \\sim Ueq, Uanis(Cl9) \\sim Ueq: with sigma of
0.01 and sigma for terminal atoms of 0.02
Uanis(C35) = Uanis(C35A)
Uanis(Cl7) = Uanis(Cl7A)
Uanis(Cl8) = Uanis(Cl8A)
Uanis(Cl9) = Uanis(Cl9A)
4. Others
 Sof(Cl9A)=Sof(Cl7A)=Sof(Cl8A)=Sof(C35A)=Sof(H35A)=1-FVAR(1)
 Sof(Cl7)=Sof(Cl8)=Sof(Cl9)=Sof(C35)=Sof(H35)=FVAR(1)
5.a Ternary CH refined with riding coordinates:
 C33(H33), C34(H34), C35(H35), C35A(H35A)
5.b Secondary CH2 refined with riding coordinates:
 C13(H13A,H13B)
5.c Aromatic/amide H refined with riding coordinates:
 C1(H1), C2(H2), C3(H3), C4(H4), C5(H5), C7(H7), C8(H8), C9(H9), C16(H16),
 C17(H17), C18(H18), C19(H19), C20(H20), C22(H22), C23(H23), C24(H24), C25(H25),
  C26(H26), C28(H28), C29(H29), C30(H30), C31(H31), C32(H32)
5.d Idealised Me refined as rotating group:
 C12(H12A,H12B,H12C)
;
_olex2_submission_special_instructions 'No special instructions were received'

loop_
_space_group_symop_operation_xyz
'x, y, z'
'-x, -y, -z'

loop_
_atom_site_label
_atom_site_type_symbol
_atom_site_fract_x
_atom_site_fract_y
_atom_site_fract_z
_atom_site_U_iso_or_equiv
_atom_site_adp_type
_atom_site_occupancy
_atom_site_site_symmetry_order
_atom_site_calc_flag
_atom_site_refinement_flags_posn
_atom_site_refinement_flags_adp
_atom_site_refinement_flags_occupancy
_atom_site_disorder_assembly
_atom_site_disorder_group
Pd1 Pd 0.20198(2) 0.41393(2) 0.16102(2) 0.01641(10) Uani 1 1 d . . . . .
Fe1 Fe 0.39155(5) 0.61160(4) 0.37209(3) 0.02149(13) Uani 1 1 d . . . . .
P1 P 0.12836(8) 0.26225(7) 0.21936(6) 0.01773(18) Uani 1 1 d . . . . .
O1 O 0.2538(2) 0.5943(2) 0.03606(17) 0.0235(5) Uani 1 1 d . . . . .
O2 O -0.0477(2) 0.6233(2) -0.04164(16) 0.0207(5) Uani 1 1 d . . . . .
O3 O 0.0680(2) 0.5603(2) -0.12316(17) 0.0254(5) Uani 1 1 d . . . . .
N1 N 0.2975(3) 0.5585(2) 0.11941(19) 0.0188(5) Uani 1 1 d . . . . .
C1 C 0.3039(4) 0.7332(4) 0.3530(3) 0.0395(10) Uani 1 1 d . . . . .
H1 H 0.2927 0.7671 0.3001 0.047 Uiso 1 1 calc R . . . .
C2 C 0.2206(4) 0.6336(4) 0.3625(3) 0.0353(9) Uani 1 1 d . . . . .
H2 H 0.1440 0.5887 0.3172 0.042 Uiso 1 1 calc R . . . .
C3 C 0.2709(4) 0.6118(4) 0.4516(3) 0.0381(10) Uani 1 1 d . . . . .
H3 H 0.2336 0.5500 0.4764 0.046 Uiso 1 1 calc R . . . .
C4 C 0.3866(5) 0.6981(4) 0.4969(3) 0.0434(11) Uani 1 1 d . . . . .
H4 H 0.4406 0.7042 0.5573 0.052 Uiso 1 1 calc R . . . .
C5 C 0.4077(5) 0.7749(4) 0.4354(3) 0.0430(11) Uani 1 1 d . . . . .
H5 H 0.4778 0.8409 0.4475 0.052 Uiso 1 1 calc R . . . .
C6 C 0.3593(3) 0.4721(3) 0.2662(2) 0.0172(6) Uani 1 1 d . . . . .
C7 C 0.4171(3) 0.4529(3) 0.3551(2) 0.0209(7) Uani 1 1 d . . . . .
H7 H 0.3832 0.3918 0.3819 0.025 Uiso 1 1 calc R . . . .
C8 C 0.5346(3) 0.5408(3) 0.3973(2) 0.0235(7) Uani 1 1 d . . . . .
H8 H 0.5919 0.5467 0.4563 0.028 Uiso 1 1 calc R . . . .
C9 C 0.5512(3) 0.6174(3) 0.3366(2) 0.0230(7) Uani 1 1 d . . . . .
H9 H 0.6203 0.6840 0.3474 0.028 Uiso 1 1 calc R . . . .
C10 C 0.4441(3) 0.5748(3) 0.2563(2) 0.0196(6) Uani 1 1 d . . . . .
C11 C 0.4050(3) 0.6212(3) 0.1741(2) 0.0197(6) Uani 1 1 d . . . . .
C12 C 0.4842(4) 0.7295(3) 0.1597(3) 0.0286(8) Uani 1 1 d . . . . .
H12A H 0.5505 0.7139 0.1357 0.043 Uiso 1 1 calc GR . . . .
H12B H 0.5214 0.7857 0.2196 0.043 Uiso 1 1 calc GR . . . .
H12C H 0.4327 0.7598 0.1143 0.043 Uiso 1 1 calc GR . . . .
C13 C 0.1537(3) 0.6390(3) 0.0433(2) 0.0199(6) Uani 1 1 d . . . . .
H13A H 0.1863 0.7235 0.0624 0.024 Uiso 1 1 calc R . . . .
H13B H 0.1187 0.6102 0.0921 0.024 Uiso 1 1 calc R . . . .
C14 C 0.0514(3) 0.6034(3) -0.0503(2) 0.0179(6) Uani 1 1 d . . . . .
C15 C 0.2275(3) 0.1708(3) 0.2403(2) 0.0209(7) Uani 1 1 d . . . . .
C16 C 0.3393(3) 0.1937(3) 0.2178(3) 0.0249(7) Uani 1 1 d . . . . .
H16 H 0.3658 0.2588 0.1928 0.030 Uiso 1 1 calc R . . . .
C17 C 0.4123(4) 0.1213(3) 0.2317(3) 0.0331(9) Uani 1 1 d . . . . .
H17 H 0.4881 0.1371 0.2158 0.040 Uiso 1 1 calc R . . . .
C18 C 0.3751(4) 0.0274(3) 0.2684(3) 0.0344(9) Uani 1 1 d . . . . .
H18 H 0.4258 -0.0209 0.2786 0.041 Uiso 1 1 calc R . . . .
C19 C 0.2638(4) 0.0032(3) 0.2905(3) 0.0334(9) Uani 1 1 d . . . . .
H19 H 0.2384 -0.0613 0.3165 0.040 Uiso 1 1 calc R . . . .
C20 C 0.1891(4) 0.0736(3) 0.2747(3) 0.0285(8) Uani 1 1 d . . . . .
H20 H 0.1111 0.0550 0.2875 0.034 Uiso 1 1 calc R . . . .
C21 C 0.0952(3) 0.2979(3) 0.3302(2) 0.0208(7) Uani 1 1 d . . . . .
C22 C 0.1554(3) 0.2728(3) 0.4136(2) 0.0240(7) Uani 1 1 d . . . . .
H22 H 0.2199 0.2391 0.4153 0.029 Uiso 1 1 calc R . . . .
C23 C 0.1203(4) 0.2974(3) 0.4943(2) 0.0290(8) Uani 1 1 d . . . . .
H23 H 0.1619 0.2811 0.5510 0.035 Uiso 1 1 calc R . . . .
C24 C 0.0251(4) 0.3455(4) 0.4923(3) 0.0317(8) Uani 1 1 d . . . . .
H24 H 0.0002 0.3605 0.5471 0.038 Uiso 1 1 calc R . . . .
C25 C -0.0332(4) 0.3716(4) 0.4099(3) 0.0300(8) Uani 1 1 d . . . . .
H25 H -0.0978 0.4052 0.4085 0.036 Uiso 1 1 calc R . . . .
C26 C 0.0018(3) 0.3491(3) 0.3291(3) 0.0264(7) Uani 1 1 d . . . . .
H26 H -0.0378 0.3686 0.2733 0.032 Uiso 1 1 calc R . . . .
C27 C -0.0187(3) 0.1586(3) 0.1440(2) 0.0205(7) Uani 1 1 d . . . . .
C28 C -0.0338(4) 0.1298(3) 0.0482(3) 0.0256(7) Uani 1 1 d . . . . .
H28 H 0.0295 0.1663 0.0230 0.031 Uiso 1 1 calc R . . . .
C29 C -0.1419(4) 0.0473(3) -0.0104(3) 0.0316(8) Uani 1 1 d . . . . .
H29 H -0.1526 0.0289 -0.0759 0.038 Uiso 1 1 calc R . . . .
C30 C -0.2341(4) -0.0083(3) 0.0251(3) 0.0352(9) Uani 1 1 d . . . . .
H30 H -0.3076 -0.0644 -0.0158 0.042 Uiso 1 1 calc R . . . .
C31 C -0.2186(4) 0.0183(4) 0.1200(3) 0.0379(9) Uani 1 1 d . . . . .
H31 H -0.2809 -0.0209 0.1449 0.046 Uiso 1 1 calc R . . . .
C32 C -0.1121(4) 0.1021(3) 0.1796(3) 0.0305(8) Uani 1 1 d . . . . .
H32 H -0.1029 0.1210 0.2448 0.037 Uiso 1 1 calc R . . . .
Cl1 Cl 0.24475(11) 0.29731(11) 0.93991(9) 0.0457(3) Uani 1 1 d . . . . .
Cl2 Cl -0.00863(11) 0.20247(10) 0.81986(9) 0.0477(3) Uani 1 1 d . . . . .
Cl3 Cl 0.17438(14) 0.35765(11) 0.76087(9) 0.0522(3) Uani 1 1 d . . . . .
C33 C 0.1260(4) 0.3236(3) 0.8582(3) 0.0302(8) Uani 1 1 d . . . . .
H33 H 0.1052 0.3897 0.8887 0.036 Uiso 1 1 calc R . . . .
Cl4 Cl 0.32959(11) 0.62835(11) 0.73985(8) 0.0432(3) Uani 1 1 d . . . . .
Cl5 Cl 0.36762(15) 0.78418(10) 0.91353(10) 0.0539(3) Uani 1 1 d . . . . .
Cl6 Cl 0.46618(10) 0.59327(11) 0.91446(8) 0.0432(3) Uani 1 1 d . . . . .
C34 C 0.3433(4) 0.6410(4) 0.8599(3) 0.0320(8) Uani 1 1 d . . . . .
H34 H 0.2640 0.5919 0.8666 0.038 Uiso 1 1 calc R . . . .
Cl7 Cl 0.1868(5) 0.9909(3) 0.48436(19) 0.1657(19) Uani 0.902(3) 1 d D U P A 1
Cl8 Cl 0.29192(19) 0.9113(2) 0.64461(16) 0.0830(6) Uani 0.902(3) 1 d D U P A 1
Cl9 Cl 0.1692(2) 1.08283(16) 0.66199(15) 0.0763(6) Uani 0.902(3) 1 d D U P A 1
C35 C 0.1749(6) 0.9634(5) 0.5907(4) 0.0546(14) Uani 0.902(3) 1 d D . P A 1
H35 H 0.0937 0.9021 0.5782 0.065 Uiso 0.902(3) 1 calc R . P A 1
Cl9A Cl 0.1002(18) 1.0368(15) 0.6151(13) 0.0763(6) Uani 0.098(3) 1 d D . P A 2
Cl7A Cl 0.085(2) 0.888(2) 0.4475(11) 0.1657(19) Uani 0.098(3) 1 d D . P A 2
Cl8A Cl 0.3085(15) 0.962(2) 0.6012(15) 0.0830(6) Uani 0.098(3) 1 d D . P A 2
C35A C 0.1492(18) 0.9298(19) 0.5673(13) 0.0546(14) Uani 0.098(3) 1 d D . P A 2
H35A H 0.1165 0.8621 0.5931 0.065 Uiso 0.098(3) 1 calc R . P A 2

loop_
_atom_site_aniso_label
_atom_site_aniso_U_11
_atom_site_aniso_U_22
_atom_site_aniso_U_33
_atom_site_aniso_U_23
_atom_site_aniso_U_13
_atom_site_aniso_U_12
Pd1 0.01651(15) 0.01951(14) 0.01341(14) 0.00535(9) 0.00193(9) 0.00736(10)
Fe1 0.0250(3) 0.0212(2) 0.0188(2) 0.00385(19) 0.0051(2) 0.0098(2)
P1 0.0202(4) 0.0182(4) 0.0154(4) 0.0052(3) 0.0043(3) 0.0071(3)
O1 0.0206(12) 0.0374(14) 0.0197(12) 0.0174(10) 0.0063(10) 0.0149(11)
O2 0.0176(11) 0.0263(12) 0.0183(11) 0.0063(9) 0.0025(9) 0.0088(10)
O3 0.0239(12) 0.0354(14) 0.0195(12) 0.0064(10) 0.0054(10) 0.0142(11)
N1 0.0182(13) 0.0238(14) 0.0168(13) 0.0101(11) 0.0045(11) 0.0082(11)
C1 0.054(3) 0.033(2) 0.045(2) 0.0120(19) 0.020(2) 0.031(2)
C2 0.036(2) 0.039(2) 0.038(2) 0.0045(18) 0.0140(18) 0.0227(19)
C3 0.045(2) 0.040(2) 0.043(2) 0.0102(19) 0.026(2) 0.025(2)
C4 0.059(3) 0.044(3) 0.028(2) -0.0037(18) 0.010(2) 0.027(2)
C5 0.050(3) 0.027(2) 0.050(3) -0.0030(19) 0.016(2) 0.0136(19)
C6 0.0181(15) 0.0177(14) 0.0155(14) 0.0032(12) 0.0025(12) 0.0078(12)
C7 0.0233(16) 0.0232(16) 0.0150(14) 0.0059(12) 0.0015(13) 0.0087(14)
C8 0.0225(17) 0.0257(17) 0.0201(16) 0.0046(13) -0.0006(13) 0.0108(14)
C9 0.0195(16) 0.0262(17) 0.0203(16) 0.0045(13) 0.0018(13) 0.0066(14)
C10 0.0180(15) 0.0227(16) 0.0192(15) 0.0066(13) 0.0047(13) 0.0079(13)
C11 0.0175(15) 0.0245(16) 0.0208(16) 0.0081(13) 0.0070(13) 0.0096(13)
C12 0.0250(18) 0.0287(18) 0.0293(19) 0.0127(15) 0.0059(15) 0.0024(15)
C13 0.0185(15) 0.0233(16) 0.0185(15) 0.0071(13) 0.0020(13) 0.0094(13)
C14 0.0194(15) 0.0184(14) 0.0194(15) 0.0100(12) 0.0064(13) 0.0081(12)
C15 0.0249(17) 0.0187(15) 0.0184(15) 0.0038(12) 0.0035(13) 0.0084(13)
C16 0.0245(17) 0.0227(16) 0.0273(18) 0.0046(14) 0.0065(14) 0.0083(14)
C17 0.0252(19) 0.031(2) 0.045(2) 0.0078(17) 0.0106(17) 0.0123(16)
C18 0.028(2) 0.0283(19) 0.049(2) 0.0106(17) 0.0079(18) 0.0155(16)
C19 0.040(2) 0.0230(18) 0.039(2) 0.0119(16) 0.0089(18) 0.0129(17)
C20 0.0301(19) 0.0293(18) 0.0299(19) 0.0103(15) 0.0091(16) 0.0135(16)
C21 0.0238(16) 0.0215(15) 0.0170(15) 0.0058(12) 0.0066(13) 0.0058(13)
C22 0.0234(17) 0.0288(18) 0.0197(16) 0.0094(14) 0.0040(14) 0.0081(14)
C23 0.0320(19) 0.035(2) 0.0165(16) 0.0084(14) 0.0043(15) 0.0065(16)
C24 0.035(2) 0.040(2) 0.0221(17) 0.0047(16) 0.0143(16) 0.0112(18)
C25 0.0280(19) 0.040(2) 0.0262(18) 0.0046(16) 0.0107(16) 0.0167(17)
C26 0.0264(18) 0.0322(19) 0.0219(17) 0.0073(14) 0.0046(14) 0.0131(15)
C27 0.0208(16) 0.0170(15) 0.0220(16) 0.0042(12) 0.0024(13) 0.0069(13)
C28 0.0281(18) 0.0226(16) 0.0242(17) 0.0040(14) 0.0055(15) 0.0074(14)
C29 0.036(2) 0.0255(18) 0.0270(19) -0.0012(15) 0.0010(16) 0.0094(16)
C30 0.031(2) 0.0244(18) 0.038(2) 0.0009(16) -0.0014(17) 0.0032(16)
C31 0.030(2) 0.031(2) 0.047(2) 0.0052(18) 0.0098(19) 0.0019(17)
C32 0.032(2) 0.0284(19) 0.0290(19) 0.0064(15) 0.0104(16) 0.0044(16)
Cl1 0.0379(6) 0.0585(7) 0.0468(6) 0.0125(5) 0.0123(5) 0.0247(5)
Cl2 0.0399(6) 0.0467(6) 0.0443(6) -0.0022(5) 0.0145(5) -0.0022(5)
Cl3 0.0753(9) 0.0444(6) 0.0412(6) 0.0110(5) 0.0327(6) 0.0107(6)
C33 0.030(2) 0.0298(19) 0.0302(19) 0.0034(15) 0.0119(16) 0.0078(16)
Cl4 0.0398(6) 0.0555(7) 0.0319(5) 0.0165(5) 0.0105(4) 0.0075(5)
Cl5 0.0858(10) 0.0396(6) 0.0563(7) 0.0202(5) 0.0408(7) 0.0289(6)
Cl6 0.0369(6) 0.0596(7) 0.0394(6) 0.0127(5) 0.0081(5) 0.0274(5)
C34 0.0283(19) 0.041(2) 0.034(2) 0.0144(17) 0.0138(17) 0.0151(17)
Cl7 0.334(6) 0.172(3) 0.0716(16) 0.066(2) 0.096(3) 0.156(4)
Cl8 0.0723(12) 0.1056(16) 0.0902(15) 0.0324(12) 0.0263(11) 0.0513(12)
Cl9 0.1188(18) 0.0526(10) 0.0724(13) 0.0217(9) 0.0407(13) 0.0355(11)
C35 0.067(4) 0.043(3) 0.047(3) 0.011(3) 0.015(3) 0.009(3)
Cl9A 0.1188(18) 0.0526(10) 0.0724(13) 0.0217(9) 0.0407(13) 0.0355(11)
Cl7A 0.334(6) 0.172(3) 0.0716(16) 0.066(2) 0.096(3) 0.156(4)
Cl8A 0.0723(12) 0.1056(16) 0.0902(15) 0.0324(12) 0.0263(11) 0.0513(12)
C35A 0.067(4) 0.043(3) 0.047(3) 0.011(3) 0.015(3) 0.009(3)

loop_
_atom_type_symbol
_atom_type_description
_atom_type_scat_dispersion_real
_atom_type_scat_dispersion_imag
_atom_type_scat_source
C C 0.0033 0.0016 'International Tables Vol C Tables 4.2.6.8 and 6.1.1.4'
H H 0.0000 0.0000 'International Tables Vol C Tables 4.2.6.8 and 6.1.1.4'
Cl Cl 0.1484 0.1585 'International Tables Vol C Tables 4.2.6.8 and 6.1.1.4'
Fe Fe 0.3463 0.8444 'International Tables Vol C Tables 4.2.6.8 and 6.1.1.4'
N N 0.0061 0.0033 'International Tables Vol C Tables 4.2.6.8 and 6.1.1.4'
O O 0.0106 0.0060 'International Tables Vol C Tables 4.2.6.8 and 6.1.1.4'
P P 0.1023 0.0942 'International Tables Vol C Tables 4.2.6.8 and 6.1.1.4'
Pd Pd -0.9988 1.0072 'International Tables Vol C Tables 4.2.6.8 and 6.1.1.4'

loop_
_geom_angle_atom_site_label_1
_geom_angle_atom_site_label_2
_geom_angle_atom_site_label_3
_geom_angle
_geom_angle_site_symmetry_1
_geom_angle_site_symmetry_3
O2 Pd1 P1 97.07(8) 2_565 .
O2 Pd1 N1 91.06(10) 2_565 .
N1 Pd1 P1 171.47(8) . .
C6 Pd1 P1 92.48(10) . .
C6 Pd1 O2 170.45(11) . 2_565
C6 Pd1 N1 79.41(12) . .
C1 Fe1 C2 40.08(18) . .
C1 Fe1 C3 67.70(18) . .
C1 Fe1 C4 68.10(19) . .
C1 Fe1 C5 40.50(19) . .
C1 Fe1 C6 122.15(16) . .
C1 Fe1 C7 158.45(17) . .
C1 Fe1 C8 159.00(17) . .
C2 Fe1 C3 40.41(17) . .
C2 Fe1 C5 68.08(19) . .
C2 Fe1 C6 105.73(16) . .
C2 Fe1 C7 122.91(16) . .
C2 Fe1 C8 160.15(17) . .
C3 Fe1 C6 120.79(17) . .
C3 Fe1 C7 107.93(16) . .
C3 Fe1 C8 124.86(16) . .
C4 Fe1 C2 68.01(19) . .
C4 Fe1 C3 40.3(2) . .
C4 Fe1 C5 41.0(2) . .
C4 Fe1 C6 157.15(17) . .
C4 Fe1 C7 123.19(17) . .
C4 Fe1 C8 109.42(17) . .
C5 Fe1 C3 68.25(19) . .
C5 Fe1 C6 159.15(17) . .
C5 Fe1 C7 159.58(17) . .
C5 Fe1 C8 123.83(18) . .
C7 Fe1 C6 40.39(12) . .
C7 Fe1 C8 40.67(14) . .
C8 Fe1 C6 68.59(13) . .
C9 Fe1 C1 122.39(17) . .
C9 Fe1 C2 157.40(16) . .
C9 Fe1 C3 160.75(16) . .
C9 Fe1 C4 124.42(18) . .
C9 Fe1 C5 107.80(18) . .
C9 Fe1 C6 69.83(14) . .
C9 Fe1 C7 68.80(14) . .
C9 Fe1 C8 40.47(14) . .
C10 Fe1 C1 107.20(16) . .
C10 Fe1 C2 121.26(16) . .
C10 Fe1 C3 157.02(17) . .
C10 Fe1 C4 160.74(18) . .
C10 Fe1 C5 123.40(18) . .
C10 Fe1 C6 41.39(13) . .
C10 Fe1 C7 68.10(13) . .
C10 Fe1 C8 67.86(14) . .
C10 Fe1 C9 41.02(14) . .
C15 P1 Pd1 115.85(12) . .
C15 P1 C27 101.40(15) . .
C21 P1 Pd1 114.42(12) . .
C21 P1 C15 105.13(16) . .
C21 P1 C27 103.27(16) . .
C27 P1 Pd1 115.10(12) . .
N1 O1 C13 109.0(2) . .
C14 O2 Pd1 119.5(2) . 2_565
O1 N1 Pd1 126.0(2) . .
C11 N1 Pd1 118.1(2) . .
C11 N1 O1 115.9(3) . .
Fe1 C1 H1 126.0 . .
C2 C1 Fe1 70.1(2) . .
C2 C1 H1 125.5 . .
C2 C1 C5 108.9(4) . .
C5 C1 Fe1 70.0(2) . .
C5 C1 H1 125.5 . .
Fe1 C2 H2 125.8 . .
C1 C2 Fe1 69.8(2) . .
C1 C2 H2 125.9 . .
C1 C2 C3 108.1(4) . .
C3 C2 Fe1 70.0(2) . .
C3 C2 H2 125.9 . .
Fe1 C3 H3 126.4 . .
C2 C3 Fe1 69.6(2) . .
C2 C3 H3 126.0 . .
C4 C3 Fe1 69.6(3) . .
C4 C3 C2 108.1(4) . .
C4 C3 H3 126.0 . .
Fe1 C4 H4 125.8 . .
C3 C4 Fe1 70.1(2) . .
C3 C4 H4 126.0 . .
C3 C4 C5 107.9(4) . .
C5 C4 Fe1 69.7(2) . .
C5 C4 H4 126.0 . .
Fe1 C5 H5 126.1 . .
C1 C5 Fe1 69.5(2) . .
C1 C5 C4 107.0(4) . .
C1 C5 H5 126.5 . .
C4 C5 Fe1 69.4(2) . .
C4 C5 H5 126.5 . .
Pd1 C6 Fe1 121.46(16) . .
C7 C6 Pd1 141.7(3) . .
C7 C6 Fe1 69.60(19) . .
C7 C6 C10 105.5(3) . .
C10 C6 Pd1 112.5(2) . .
C10 C6 Fe1 67.52(18) . .
Fe1 C7 H7 126.4 . .
C6 C7 Fe1 70.01(19) . .
C6 C7 H7 125.5 . .
C6 C7 C8 109.0(3) . .
C8 C7 Fe1 69.70(19) . .
C8 C7 H7 125.5 . .
Fe1 C8 H8 127.3 . .
C7 C8 Fe1 69.63(19) . .
C7 C8 H8 125.6 . .
C9 C8 Fe1 69.1(2) . .
C9 C8 C7 108.8(3) . .
C9 C8 H8 125.6 . .
Fe1 C9 H9 125.8 . .
C8 C9 Fe1 70.4(2) . .
C8 C9 H9 126.8 . .
C8 C9 C10 106.5(3) . .
C10 C9 Fe1 68.52(19) . .
C10 C9 H9 126.8 . .
C6 C10 Fe1 71.09(19) . .
C6 C10 C11 118.1(3) . .
C9 C10 Fe1 70.5(2) . .
C9 C10 C6 110.3(3) . .
C9 C10 C11 131.4(3) . .
C11 C10 Fe1 121.1(2) . .
N1 C11 C10 111.7(3) . .
N1 C11 C12 126.3(3) . .
C10 C11 C12 122.0(3) . .
C11 C12 H12A 109.5 . .
C11 C12 H12B 109.5 . .
C11 C12 H12C 109.5 . .
H12A C12 H12B 109.5 . .
H12A C12 H12C 109.5 . .
H12B C12 H12C 109.5 . .
O1 C13 H13A 109.5 . .
O1 C13 H13B 109.5 . .
O1 C13 C14 110.7(3) . .
H13A C13 H13B 108.1 . .
C14 C13 H13A 109.5 . .
C14 C13 H13B 109.5 . .
O2 C14 C13 111.8(3) . .
O3 C14 O2 126.9(3) . .
O3 C14 C13 121.3(3) . .
C16 C15 P1 120.8(3) . .
C20 C15 P1 120.2(3) . .
C20 C15 C16 118.9(3) . .
C15 C16 H16 119.9 . .
C15 C16 C17 120.2(3) . .
C17 C16 H16 119.9 . .
C16 C17 H17 119.8 . .
C18 C17 C16 120.4(4) . .
C18 C17 H17 119.8 . .
C17 C18 H18 120.0 . .
C17 C18 C19 120.0(4) . .
C19 C18 H18 120.0 . .
C18 C19 H19 120.0 . .
C18 C19 C20 119.9(4) . .
C20 C19 H19 120.0 . .
C15 C20 C19 120.6(4) . .
C15 C20 H20 119.7 . .
C19 C20 H20 119.7 . .
C22 C21 P1 123.3(3) . .
C26 C21 P1 117.2(3) . .
C26 C21 C22 119.5(3) . .
C21 C22 H22 120.1 . .
C23 C22 C21 119.9(3) . .
C23 C22 H22 120.1 . .
C22 C23 H23 119.7 . .
C24 C23 C22 120.5(3) . .
C24 C23 H23 119.7 . .
C23 C24 H24 120.3 . .
C25 C24 C23 119.5(3) . .
C25 C24 H24 120.3 . .
C24 C25 H25 119.6 . .
C24 C25 C26 120.7(3) . .
C26 C25 H25 119.6 . .
C21 C26 H26 120.1 . .
C25 C26 C21 119.9(3) . .
C25 C26 H26 120.1 . .
C28 C27 P1 118.2(3) . .
C28 C27 C32 119.1(3) . .
C32 C27 P1 122.6(3) . .
C27 C28 H28 120.2 . .
C29 C28 C27 119.7(4) . .
C29 C28 H28 120.2 . .
C28 C29 H29 119.5 . .
C30 C29 C28 121.0(4) . .
C30 C29 H29 119.5 . .
C29 C30 H30 120.2 . .
C31 C30 C29 119.6(4) . .
C31 C30 H30 120.2 . .
C30 C31 H31 119.9 . .
C30 C31 C32 120.3(4) . .
C32 C31 H31 119.9 . .
C27 C32 H32 119.8 . .
C31 C32 C27 120.4(4) . .
C31 C32 H32 119.8 . .
Cl1 C33 Cl2 110.2(2) . .
Cl1 C33 Cl3 110.6(2) . .
Cl1 C33 H33 108.8 . .
Cl2 C33 H33 108.8 . .
Cl3 C33 Cl2 109.5(2) . .
Cl3 C33 H33 108.8 . .
Cl4 C34 Cl5 110.1(2) . .
Cl4 C34 H34 108.7 . .
Cl5 C34 H34 108.7 . .
Cl6 C34 Cl4 109.9(2) . .
Cl6 C34 Cl5 110.7(2) . .
Cl6 C34 H34 108.7 . .
Cl7 C35 Cl8 111.8(3) . .
Cl7 C35 Cl9 110.8(3) . .
Cl7 C35 H35 107.2 . .
Cl8 C35 H35 107.2 . .
Cl9 C35 Cl8 112.4(3) . .
Cl9 C35 H35 107.2 . .
Cl9A C35A Cl7A 112.3(9) . .
Cl9A C35A Cl8A 112.9(9) . .
Cl9A C35A H35A 106.3 . .
Cl7A C35A Cl8A 112.2(9) . .
Cl7A C35A H35A 106.3 . .
Cl8A C35A H35A 106.3 . .

loop_
_geom_bond_atom_site_label_1
_geom_bond_atom_site_label_2
_geom_bond_distance
_geom_bond_site_symmetry_2
Pd1 P1 2.2458(11) .
Pd1 O2 2.101(2) 2_565
Pd1 N1 2.112(3) .
Pd1 C6 1.984(3) .
Fe1 C1 2.050(4) .
Fe1 C2 2.054(4) .
Fe1 C3 2.059(4) .
Fe1 C4 2.053(4) .
Fe1 C5 2.056(4) .
Fe1 C6 2.068(3) .
Fe1 C7 2.062(3) .
Fe1 C8 2.063(3) .
Fe1 C9 2.045(4) .
Fe1 C10 2.020(3) .
P1 C15 1.828(3) .
P1 C21 1.825(3) .
P1 C27 1.829(4) .
O1 N1 1.413(3) .
O1 C13 1.437(4) .
O2 Pd1 2.101(2) 2_565
O2 C14 1.275(4) .
O3 C14 1.235(4) .
N1 C11 1.284(4) .
C1 H1 0.9500 .
C1 C2 1.406(6) .
C1 C5 1.421(7) .
C2 H2 0.9500 .
C2 C3 1.420(6) .
C3 H3 0.9500 .
C3 C4 1.417(7) .
C4 H4 0.9500 .
C4 C5 1.438(7) .
C5 H5 0.9500 .
C6 C7 1.426(4) .
C6 C10 1.445(5) .
C7 H7 0.9500 .
C7 C8 1.434(5) .
C8 H8 0.9500 .
C8 C9 1.421(5) .
C9 H9 0.9500 .
C9 C10 1.424(5) .
C10 C11 1.460(4) .
C11 C12 1.494(5) .
C12 H12A 0.9800 .
C12 H12B 0.9800 .
C12 H12C 0.9800 .
C13 H13A 0.9900 .
C13 H13B 0.9900 .
C13 C14 1.523(5) .
C15 C16 1.393(5) .
C15 C20 1.390(5) .
C16 H16 0.9500 .
C16 C17 1.396(5) .
C17 H17 0.9500 .
C17 C18 1.374(6) .
C18 H18 0.9500 .
C18 C19 1.385(6) .
C19 H19 0.9500 .
C19 C20 1.392(5) .
C20 H20 0.9500 .
C21 C22 1.401(5) .
C21 C26 1.397(5) .
C22 H22 0.9500 .
C22 C23 1.394(5) .
C23 H23 0.9500 .
C23 C24 1.389(6) .
C24 H24 0.9500 .
C24 C25 1.388(6) .
C25 H25 0.9500 .
C25 C26 1.391(5) .
C26 H26 0.9500 .
C27 C28 1.392(5) .
C27 C32 1.398(5) .
C28 H28 0.9500 .
C28 C29 1.389(5) .
C29 H29 0.9500 .
C29 C30 1.382(6) .
C30 H30 0.9500 .
C30 C31 1.377(6) .
C31 H31 0.9500 .
C31 C32 1.390(6) .
C32 H32 0.9500 .
Cl1 C33 1.747(4) .
Cl2 C33 1.766(4) .
Cl3 C33 1.761(4) .
C33 H33 1.0000 .
Cl4 C34 1.757(4) .
Cl5 C34 1.766(4) .
Cl6 C34 1.756(4) .
C34 H34 1.0000 .
Cl7 C35 1.715(5) .
Cl8 C35 1.735(6) .
Cl9 C35 1.732(5) .
C35 H35 1.0000 .
Cl9A C35A 1.717(10) .
Cl7A C35A 1.717(10) .
Cl8A C35A 1.717(10) .
C35A H35A 1.0000 .

loop_
_geom_torsion_atom_site_label_1
_geom_torsion_atom_site_label_2
_geom_torsion_atom_site_label_3
_geom_torsion_atom_site_label_4
_geom_torsion
_geom_torsion_site_symmetry_1
Pd1 P1 C15 C16 -2.2(3) .
Pd1 P1 C15 C20 -178.8(3) .
Pd1 P1 C21 C22 -118.5(3) .
Pd1 P1 C21 C26 63.7(3) .
Pd1 P1 C27 C28 42.4(3) .
Pd1 P1 C27 C32 -141.9(3) .
Pd1 O2 C14 O3 -2.1(5) 2_565
Pd1 O2 C14 C13 178.39(19) 2_565
Pd1 N1 C11 C10 2.6(4) .
Pd1 N1 C11 C12 -176.9(3) .
Pd1 C6 C7 Fe1 -115.3(4) .
Pd1 C6 C7 C8 -174.3(3) .
Pd1 C6 C10 Fe1 116.09(18) .
Pd1 C6 C10 C9 175.9(2) .
Pd1 C6 C10 C11 0.3(4) .
Fe1 C1 C2 C3 59.7(3) .
Fe1 C1 C5 C4 -59.6(3) .
Fe1 C2 C3 C4 59.2(3) .
Fe1 C3 C4 C5 59.6(3) .
Fe1 C4 C5 C1 59.6(3) .
Fe1 C6 C7 C8 -59.0(2) .
Fe1 C6 C10 C9 59.8(2) .
Fe1 C6 C10 C11 -115.8(3) .
Fe1 C7 C8 C9 -58.1(2) .
Fe1 C8 C9 C10 -59.3(2) .
Fe1 C9 C10 C6 -60.2(2) .
Fe1 C9 C10 C11 114.7(4) .
Fe1 C10 C11 N1 -85.8(3) .
Fe1 C10 C11 C12 93.7(4) .
P1 C15 C16 C17 -178.2(3) .
P1 C15 C20 C19 179.7(3) .
P1 C21 C22 C23 -176.7(3) .
P1 C21 C26 C25 175.9(3) .
P1 C27 C28 C29 177.0(3) .
P1 C27 C32 C31 -175.6(3) .
O1 N1 C11 C10 -177.8(3) .
O1 N1 C11 C12 2.7(5) .
O1 C13 C14 O2 167.8(3) .
O1 C13 C14 O3 -11.8(4) .
N1 O1 C13 C14 -140.9(3) .
C1 C2 C3 Fe1 -59.6(3) .
C1 C2 C3 C4 -0.4(4) .
C2 C1 C5 Fe1 59.5(3) .
C2 C1 C5 C4 -0.1(5) .
C2 C3 C4 Fe1 -59.2(3) .
C2 C3 C4 C5 0.4(5) .
C3 C4 C5 Fe1 -59.8(3) .
C3 C4 C5 C1 -0.2(5) .
C5 C1 C2 Fe1 -59.4(3) .
C5 C1 C2 C3 0.3(5) .
C6 C7 C8 Fe1 59.2(2) .
C6 C7 C8 C9 1.1(4) .
C6 C10 C11 N1 -1.9(4) .
C6 C10 C11 C12 177.6(3) .
C7 C6 C10 Fe1 -59.6(2) .
C7 C6 C10 C9 0.2(4) .
C7 C6 C10 C11 -175.4(3) .
C7 C8 C9 Fe1 58.4(2) .
C7 C8 C9 C10 -0.9(4) .
C8 C9 C10 Fe1 60.6(2) .
C8 C9 C10 C6 0.4(4) .
C8 C9 C10 C11 175.2(3) .
C9 C10 C11 N1 -176.4(3) .
C9 C10 C11 C12 3.1(6) .
C10 C6 C7 Fe1 58.2(2) .
C10 C6 C7 C8 -0.8(4) .
C13 O1 N1 Pd1 71.3(3) .
C13 O1 N1 C11 -108.3(3) .
C15 P1 C21 C22 9.7(3) .
C15 P1 C21 C26 -168.0(3) .
C15 P1 C27 C28 -83.5(3) .
C15 P1 C27 C32 92.2(3) .
C15 C16 C17 C18 -0.5(6) .
C16 C15 C20 C19 3.0(5) .
C16 C17 C18 C19 0.9(7) .
C17 C18 C19 C20 0.6(7) .
C18 C19 C20 C15 -2.6(6) .
C20 C15 C16 C17 -1.5(5) .
C21 P1 C15 C16 -129.5(3) .
C21 P1 C15 C20 53.8(3) .
C21 P1 C27 C28 167.8(3) .
C21 P1 C27 C32 -16.5(3) .
C21 C22 C23 C24 0.7(6) .
C22 C21 C26 C25 -1.9(6) .
C22 C23 C24 C25 -1.5(6) .
C23 C24 C25 C26 0.6(6) .
C24 C25 C26 C21 1.1(6) .
C26 C21 C22 C23 1.0(5) .
C27 P1 C15 C16 123.2(3) .
C27 P1 C15 C20 -53.4(3) .
C27 P1 C21 C22 115.6(3) .
C27 P1 C21 C26 -62.1(3) .
C27 C28 C29 C30 -1.1(6) .
C28 C27 C32 C31 0.1(6) .
C28 C29 C30 C31 -0.1(6) .
C29 C30 C31 C32 1.3(6) .
C30 C31 C32 C27 -1.3(6) .
C32 C27 C28 C29 1.1(5) .
